data_7120275
loop_
_publ_author_name
'Zheng, Xuan'
'Zhou, Lin'
'Shi, Ping-Ping'
'Geng, Fu-Juan'
'Fu, Da-Wei'
'Ye, Qiong'

_publ_section_title
;
 [(CH3)3PCH2OH][CdBr3] Is a Perovskite-type Ferroelastic Compound Above
 Room Temperature
;
_journal_name_full 'Chem. Commun.'
_journal_paper_doi 10.1039/C7CC01771E
_journal_year 2017
_chemical_formula_moiety 'C4 Br3 Cd O P'
_chemical_formula_sum 'C4 Br3 Cd O P'
_chemical_formula_weight 447.14
_chemical_name_systematic
; 
 ? 
;
_space_group_IT_number 194
_symmetry_cell_setting hexagonal
_symmetry_space_group_name_Hall '-P 6c 2c'
_symmetry_space_group_name_H-M 'P 63/m m c'
_atom_sites_solution_primary direct
_atom_sites_solution_secondary difmap
_audit_creation_method SHELXL-97
_audit_update_record
;
2017-03-01 deposited with the CCDC.
2017-06-14 downloaded from the CCDC.
;
_cell_angle_alpha 90.00
_cell_angle_beta 90.00
_cell_angle_gamma 120.00
_cell_formula_units_Z 2
_cell_length_a 9.839(3)
_cell_length_b 9.839(3)
_cell_length_c 6.934(4)
_cell_measurement_reflns_used 90
_cell_measurement_temperature 359(2)
_cell_measurement_theta_max 24.48
_cell_measurement_theta_min 2.39
_cell_volume 581.3(4)
_computing_cell_refinement 'CrystalClear (Rigaku, 2005)'
_computing_data_collection 'CrystalClear (Rigaku, 2005)'
_computing_data_reduction 'CrystalClear (Rigaku, 2005)'
_computing_molecular_graphics 'DIAMOND (Brandenburg & Putz, 2005)'
_computing_publication_material 'PRPKAPPA (Ferguson, 1999)'
_computing_structure_refinement 'SHELXL-97 (Sheldrick, 1997)'
_computing_structure_solution 'SHELXS-97 (Sheldrick, 1990)'
_diffrn_ambient_temperature 359(2)
_diffrn_measured_fraction_theta_full 1.000
_diffrn_measured_fraction_theta_max 1.000
_diffrn_measurement_device_type 'Rigaku SCXmini diffractometer'
_diffrn_measurement_method '\w scans'
_diffrn_radiation_monochromator graphite
_diffrn_radiation_source 'fine-focus sealed tube'
_diffrn_radiation_type MoK\a
_diffrn_radiation_wavelength 0.71073
_diffrn_reflns_av_R_equivalents 0.1633
_diffrn_reflns_av_sigmaI/netI 0.0694
_diffrn_reflns_limit_h_max 10
_diffrn_reflns_limit_h_min -11
_diffrn_reflns_limit_k_max 11
_diffrn_reflns_limit_k_min -11
_diffrn_reflns_limit_l_max 8
_diffrn_reflns_limit_l_min -8
_diffrn_reflns_number 3190
_diffrn_reflns_theta_full 24.48
_diffrn_reflns_theta_max 24.48
_diffrn_reflns_theta_min 2.39
_exptl_absorpt_coefficient_mu 12.272
_exptl_absorpt_correction_T_max 0.086
_exptl_absorpt_correction_T_min 0.017
_exptl_absorpt_correction_type multi-scan
_exptl_absorpt_process_details 'CrystalClear (Rigaku, 2005)'
_exptl_crystal_colour colorless
_exptl_crystal_density_diffrn 2.555
_exptl_crystal_density_method 'not measured'
_exptl_crystal_description prism
_exptl_crystal_F_000 400
_exptl_crystal_size_max 0.36
_exptl_crystal_size_mid 0.31
_exptl_crystal_size_min 0.20
_refine_diff_density_max 1.918
_refine_diff_density_min -3.486
_refine_diff_density_rms 0.726
_refine_ls_extinction_method none
_refine_ls_goodness_of_fit_ref 1.1798
_refine_ls_matrix_type full
_refine_ls_number_parameters 15
_refine_ls_number_reflns 211
_refine_ls_number_restraints 16
_refine_ls_restrained_S_all 1.129
_refine_ls_R_factor_all 0.1324
_refine_ls_R_factor_gt 0.1247
_refine_ls_shift/su_max 0.000
_refine_ls_shift/su_mean 0.000
_refine_ls_structure_factor_coef Fsqd
_refine_ls_weighting_details 'calc w=1/[\s^2^(Fo^2^)+(0.2000P)^2^+0.0000P] where P=(Fo^2^+2Fc^2^)/3'
_refine_ls_weighting_scheme calc
_refine_ls_wR_factor_gt 0.3093
_refine_ls_wR_factor_ref 0.3142
_reflns_number_gt 184
_reflns_number_total 210
_reflns_threshold_expression >2sigma(I)
_cod_data_source_file c7cc01771e2.cif
_cod_data_source_block 1
_cod_original_cell_volume 581.3(6)
_cod_database_code 7120275

loop_
_symmetry_equiv_pos_as_xyz
'x, y, z'
'x-y, x, z+1/2'
'-y, x-y, z'
'-x, -y, z+1/2'
'-x+y, -x, z'
'y, -x+y, z+1/2'
'-y, -x, -z+1/2'
'x-y, -y, -z'
'x, x-y, -z+1/2'
'y, x, -z'
'-x+y, y, -z+1/2'
'-x, -x+y, -z'
'-x, -y, -z'
'-x+y, -x, -z-1/2'
'y, -x+y, -z'
'x, y, -z-1/2'
'x-y, x, -z'
'-y, x-y, -z-1/2'
'y, x, z-1/2'
'-x+y, y, z'
'-x, -x+y, z-1/2'
'-y, -x, z'
'x-y, -y, z-1/2'
'x, x-y, z'

loop_
_atom_site_label
_atom_site_type_symbol
_atom_site_fract_x
_atom_site_fract_y
_atom_site_fract_z
_atom_site_U_iso_or_equiv
_atom_site_adp_type
_atom_site_occupancy
_atom_site_symmetry_multiplicity
_atom_site_calc_flag
_atom_site_refinement_flags
Cd1 Cd 0.0000 0.0000 0.0000 0.0596(12) Uani 1 12 d SU
Br1 Br 0.2495(7) 0.1247(3) 0.2500 0.181(6) Uani 1 4 d SU
P1 P 0.3333 0.6667 0.2500 0.080(3) Uani 1 12 d SDU
C2 C 0.5024(3) 0.6008(6) 0.2500 0.080(3) Uani 0.50 2 d SPDU
C1 C 0.3333 0.6667 -0.0404(2) 0.090(5) Uani 0.50 6 d SPDU
O1 O 0.3103(3) 0.6207(7) -0.2500 0.090(5) Uani 0.33 4 d SPDU

loop_
_atom_site_aniso_label
_atom_site_aniso_U_11
_atom_site_aniso_U_22
_atom_site_aniso_U_33
_atom_site_aniso_U_23
_atom_site_aniso_U_13
_atom_site_aniso_U_12
Cd1 0.0701(16) 0.0701(16) 0.038(2) 0.000 0.000 0.0351(8)
Br1 0.066(3) 0.323(13) 0.067(3) 0.000 0.000 0.0332(15)
P1 0.057(4) 0.057(4) 0.128(3) 0.000 0.000 0.028(2)
C2 0.057(4) 0.057(4) 0.128(3) 0.000 0.000 0.028(2)
C1 0.072(8) 0.072(8) 0.126(4) 0.000 0.000 0.036(4)
O1 0.072(8) 0.072(8) 0.126(4) 0.000 0.000 0.036(4)

loop_
_atom_type_symbol
_atom_type_description
_atom_type_scat_dispersion_real
_atom_type_scat_dispersion_imag
_atom_type_scat_source
C C 0.0033 0.0016 'International Tables Vol C Tables 4.2.6.8 and 6.1.1.4'
Br Br -0.2901 2.4595 'International Tables Vol C Tables 4.2.6.8 and 6.1.1.4'
Cd Cd -0.8075 1.2024 'International Tables Vol C Tables 4.2.6.8 and 6.1.1.4'
O O 0.0106 0.0060 'International Tables Vol C Tables 4.2.6.8 and 6.1.1.4'
P P 0.1023 0.0942 'International Tables Vol C Tables 4.2.6.8 and 6.1.1.4'

loop_
_geom_angle_atom_site_label_1
_geom_angle_atom_site_label_2
_geom_angle_atom_site_label_3
_geom_angle
_geom_angle_site_symmetry_1
_geom_angle_site_symmetry_3
Br1 Cd1 Br1 180.0(2) . 13
Br1 Cd1 Br1 95.69(11) . 15
Br1 Cd1 Br1 84.31(11) 13 15
Br1 Cd1 Br1 84.31(11) . 3
Br1 Cd1 Br1 95.69(11) 13 3
Br1 Cd1 Br1 180.00(10) 15 3
Br1 Cd1 Br1 84.31(11) . 14_556
Br1 Cd1 Br1 95.69(11) 13 14_556
Br1 Cd1 Br1 95.69(11) 15 14_556
Br1 Cd1 Br1 84.31(11) 3 14_556
Br1 Cd1 Br1 95.69(11) . 2_554
Br1 Cd1 Br1 84.31(11) 13 2_554
Br1 Cd1 Br1 84.31(11) 15 2_554
Br1 Cd1 Br1 95.69(11) 3 2_554
Br1 Cd1 Br1 180.0(2) 14_556 2_554
Br1 Cd1 Cd1 50.80(8) . 2
Br1 Cd1 Cd1 129.20(8) 13 2
Br1 Cd1 Cd1 129.20(8) 15 2
Br1 Cd1 Cd1 50.80(8) 3 2
Br1 Cd1 Cd1 50.80(8) 14_556 2
Br1 Cd1 Cd1 129.20(8) 2_554 2
Br1 Cd1 Cd1 129.20(8) . 2_554
Br1 Cd1 Cd1 50.80(8) 13 2_554
Br1 Cd1 Cd1 50.80(8) 15 2_554
Br1 Cd1 Cd1 129.20(8) 3 2_554
Br1 Cd1 Cd1 129.20(8) 14_556 2_554
Br1 Cd1 Cd1 50.80(8) 2_554 2_554
Cd1 Cd1 Cd1 180.0 2 2_554
Cd1 Br1 Cd1 78.39(15) . 2
C1 P1 C1 180.0 14_566 .
C1 P1 C2 90.000(1) 14_566 20
C1 P1 C2 90.000(1) . 20
C1 P1 C2 90.000(1) 14_566 3_665
C1 P1 C2 90.000(1) . 3_665
C2 P1 C2 91.6(2) 20 3_665
C1 P1 C2 90.000(1) 14_566 14_566
C1 P1 C2 90.000(1) . 14_566
C2 P1 C2 28.4(2) 20 14_566
C2 P1 C2 120.000(1) 3_665 14_566
C1 P1 C2 90.000(1) 14_566 9_565
C1 P1 C2 90.000(1) . 9_565
C2 P1 C2 120.0 20 9_565
C2 P1 C2 28.4(2) 3_665 9_565
C2 P1 C2 148.4(2) 14_566 9_565
C1 P1 C2 90.0 14_566 .
C1 P1 C2 90.0 . .
C2 P1 C2 148.4(2) 20 .
C2 P1 C2 120.000(1) 3_665 .
C2 P1 C2 120.000(1) 14_566 .
C2 P1 C2 91.6(2) 9_565 .
C1 P1 C2 90.0 14_566 7_665
C1 P1 C2 90.0 . 7_665
C2 P1 C2 120.000(1) 20 7_665
C2 P1 C2 148.4(2) 3_665 7_665
C2 P1 C2 91.6(2) 14_566 7_665
C2 P1 C2 120.000(1) 9_565 7_665
C2 P1 C2 28.4(2) . 7_665
C2 C2 P1 75.78(12) 7_665 .
O1 C1 O1 26.0(4) 14_565 .
O1 C1 O1 26.0(4) 14_565 3_665
O1 C1 O1 26.0(4) . 3_665
O1 C1 P1 164.9(2) 14_565 .
O1 C1 P1 164.9(2) . .
O1 C1 P1 164.9(2) 3_665 .
O1 O1 O1 60.000(2) 3_665 14_565
O1 O1 C1 76.98(19) 3_665 .
O1 O1 C1 76.98(19) 14_565 .
O1 O1 C1 76.98(19) 3_665 14_565
O1 O1 C1 76.98(19) 14_565 14_565
C1 O1 C1 149.8(4) . 14_565

loop_
_geom_bond_atom_site_label_1
_geom_bond_atom_site_label_2
_geom_bond_distance
_geom_bond_site_symmetry_2
Cd1 Br1 2.743(4) .
Cd1 Br1 2.743(4) 13
Cd1 Br1 2.743(4) 15
Cd1 Br1 2.743(4) 3
Cd1 Br1 2.743(4) 14_556
Cd1 Br1 2.743(4) 2_554
Cd1 Cd1 3.467(2) 2
Cd1 Cd1 3.467(2) 2_554
Br1 Cd1 2.743(4) 2
P1 C1 2.014(2) 14_566
P1 C1 2.014(2) .
P1 C2 2.066(5) 20
P1 C2 2.066(5) 3_665
P1 C2 2.066(5) 14_566
P1 C2 2.066(5) 9_565
P1 C2 2.066(5) .
P1 C2 2.066(5) 7_665
C2 C2 1.015(7) 7_665
C1 O1 1.505(2) 14_565
C1 O1 1.505(2) .
C1 O1 1.505(2) 3_665
O1 O1 0.678(10) 3_665
O1 O1 0.678(10) 14_565
O1 C1 1.505(2) 14_565

loop_
_geom_torsion_atom_site_label_1
_geom_torsion_atom_site_label_2
_geom_torsion_atom_site_label_3
_geom_torsion_atom_site_label_4
_geom_torsion
_geom_torsion_site_symmetry_1
_geom_torsion_site_symmetry_4
Br1 Cd1 Br1 Cd1 42.41(15) 13 2
Br1 Cd1 Br1 Cd1 -137.59(5) 15 2
Br1 Cd1 Br1 Cd1 42.41(5) 3 2
Br1 Cd1 Br1 Cd1 -42.41(5) 14_556 2
Br1 Cd1 Br1 Cd1 137.59(5) 2_554 2
Cd1 Cd1 Br1 Cd1 180.0 2_554 2
C1 P1 C2 C2 90.0 14_566 7_665
C1 P1 C2 C2 -90.0 . 7_665
C2 P1 C2 C2 0.0 20 7_665
C2 P1 C2 C2 180.0 3_665 7_665
C2 P1 C2 C2 0.0 14_566 7_665
C2 P1 C2 C2 180.0 9_565 7_665
C1 P1 C1 O1 137(100) 14_566 14_565
C2 P1 C1 O1 45.78(12) 20 14_565
C2 P1 C1 O1 -45.77(12) 3_665 14_565
C2 P1 C1 O1 74.23(12) 14_566 14_565
C2 P1 C1 O1 -74.22(12) 9_565 14_565
C2 P1 C1 O1 -165.77(12) . 14_565
C2 P1 C1 O1 165.78(12) 7_665 14_565
C1 P1 C1 O1 17(89) 14_566 .
C2 P1 C1 O1 -74.22(12) 20 .
C2 P1 C1 O1 -165.77(12) 3_665 .
C2 P1 C1 O1 -45.77(12) 14_566 .
C2 P1 C1 O1 165.78(12) 9_565 .
C2 P1 C1 O1 74.23(12) . .
C2 P1 C1 O1 45.78(12) 7_665 .
C1 P1 C1 O1 -103(89) 14_566 3_665
C2 P1 C1 O1 165.78(12) 20 3_665
C2 P1 C1 O1 74.23(12) 3_665 3_665
C2 P1 C1 O1 -165.77(12) 14_566 3_665
C2 P1 C1 O1 45.78(12) 9_565 3_665
C2 P1 C1 O1 -45.77(12) . 3_665
C2 P1 C1 O1 -74.22(12) 7_665 3_665
O1 C1 O1 O1 61.75(5) 14_565 3_665
P1 C1 O1 O1 -149.12(2) . 3_665
O1 C1 O1 O1 -61.75(5) 3_665 14_565
P1 C1 O1 O1 149.12(3) . 14_565
O1 C1 O1 C1 30.88(2) 14_565 14_565
O1 C1 O1 C1 -30.88(3) 3_665 14_565
